data_8105087
loop_
_publ_author_name
'Fu, Tao'
'Ma, Jin-Xia'
'Li, Qing-Lin'
'Wei, Ping'
'Zhao, Ji-Xing'
'Zhao, Li'

_publ_section_title
;
 Crystal structure of
 (E)-1-{4-[(4-fluoro-2-hydroxybenzylidene)amino]phenyl}ethanone O-methyl
 oxime, C16H15FN2O2
;
_journal_issue 2
_journal_name_full 'Zeitschrift f\"ur Kristallographie - New Crystal Structures'
_journal_page_first 293
_journal_page_last 295
_journal_paper_doi 10.1515/ncrs-2019-0614
_journal_volume 235
_journal_year 2020
_chemical_formula_moiety 'C16 H15 F N2 O2'
_chemical_formula_sum 'C16 H15 F N2 O2'
_chemical_formula_weight 286.30
_space_group_crystal_system monoclinic
_space_group_IT_number 14
_space_group_name_Hall '-P 2ybc'
_space_group_name_H-M_alt 'P 1 21/c 1'
_atom_sites_solution_hydrogens geom
_atom_sites_solution_primary dual
_cell_angle_alpha 90
_cell_angle_beta 92.837(2)
_cell_angle_gamma 90
_cell_formula_units_Z 8
_cell_length_a 6.0573(3)
_cell_length_b 13.8341(6)
_cell_length_c 33.0876(15)
_cell_measurement_reflns_used 3968
_cell_measurement_temperature 173(2)
_cell_measurement_theta_max 26.85
_cell_measurement_theta_min 2.87
_cell_volume 2769.3(2)
_computing_cell_refinement 'SAINT V8.38A (?, 2016)'
_computing_data_reduction 'SAINT V8.38A (?, 2016)'
_computing_molecular_graphics 'Olex2 (Dolomanov et al., 2009)'
_computing_publication_material 'Olex2 (Dolomanov et al., 2009)'
_computing_structure_refinement 'ShelXL (Sheldrick, 2015)'
_computing_structure_solution 'ShelXT (Sheldrick, 2015)'
_diffrn_ambient_temperature 173.0
_diffrn_detector_area_resol_mean 8
_diffrn_measured_fraction_theta_full 0.997
_diffrn_measured_fraction_theta_max 0.997
_diffrn_measurement_device_type 'Bruker D8 Venture'
_diffrn_measurement_method '\w and \f scans'
_diffrn_radiation_monochromator graphite
_diffrn_radiation_type MoK\a
_diffrn_radiation_wavelength 0.71073
_diffrn_reflns_av_R_equivalents 0.0633
_diffrn_reflns_av_unetI/netI 0.0535
_diffrn_reflns_Laue_measured_fraction_full 0.997
_diffrn_reflns_Laue_measured_fraction_max 0.997
_diffrn_reflns_limit_h_max 7
_diffrn_reflns_limit_h_min -7
_diffrn_reflns_limit_k_max 16
_diffrn_reflns_limit_k_min -16
_diffrn_reflns_limit_l_max 39
_diffrn_reflns_limit_l_min -34
_diffrn_reflns_number 19662
_diffrn_reflns_point_group_measured_fraction_full 0.997
_diffrn_reflns_point_group_measured_fraction_max 0.997
_diffrn_reflns_theta_full 25.010
_diffrn_reflns_theta_max 25.010
_diffrn_reflns_theta_min 2.363
_diffrn_source 'sealed tube'
_diffrn_standards_number 0
_exptl_absorpt_coefficient_mu 0.101
_exptl_absorpt_correction_T_max 0.7563
_exptl_absorpt_correction_T_min 0.6548
_exptl_absorpt_correction_type multi-scan
_exptl_absorpt_process_details SADABS
_exptl_crystal_density_diffrn 1.373
_exptl_crystal_description block
_exptl_crystal_F_000 1200
_exptl_crystal_size_max 0.19
_exptl_crystal_size_mid 0.17
_exptl_crystal_size_min 0.14
_refine_diff_density_max 0.220
_refine_diff_density_min -0.204
_refine_diff_density_rms 0.049
_refine_ls_extinction_coef .
_refine_ls_extinction_method none
_refine_ls_goodness_of_fit_ref 1.035
_refine_ls_hydrogen_treatment constr
_refine_ls_matrix_type full
_refine_ls_number_parameters 385
_refine_ls_number_reflns 4869
_refine_ls_number_restraints 0
_refine_ls_restrained_S_all 1.035
_refine_ls_R_factor_all 0.1000
_refine_ls_R_factor_gt 0.0581
_refine_ls_shift/su_max 0.000
_refine_ls_shift/su_mean 0.000
_refine_ls_structure_factor_coef Fsqd
_refine_ls_weighting_details 'w=1/[\s^2^(Fo^2^)+(0.0558P)^2^+1.5783P] where P=(Fo^2^+2Fc^2^)/3'
_refine_ls_weighting_scheme calc
_refine_ls_wR_factor_gt 0.1289
_refine_ls_wR_factor_ref 0.1605
_reflns_Friedel_coverage 0.000
_reflns_Friedel_fraction_full .
_reflns_Friedel_fraction_max .
_reflns_number_gt 3089
_reflns_number_total 4869
_reflns_threshold_expression 'I > 2\s(I)'
_cod_data_source_file suppl_ncrs-2019-0614_suppl.cif
_cod_data_source_block 3
_cod_database_code 8105087
_shelx_space_group_comment
;
The symmetry employed for this shelxl refinement is uniquely defined
by the following loop, which should always be used as a source of
symmetry information in preference to the above space-group names.
They are only intended as comments.
;
_shelx_estimated_absorpt_t_max 0.986
_shelx_estimated_absorpt_t_min 0.981
_olex2_refinement_description
;
1. Fixed Uiso
 At 1.2 times of:
  All C(H) groups
 At 1.5 times of:
  All C(H,H,H) groups, All O(H) groups
2.a Aromatic/amide H refined with riding coordinates:
 C2(H2), C4(H4), C5(H5), C7(H7), C9(H9), C10(H10), C12(H12), C13(H13),
 C18(H18), C20(H20), C21(H21), C23(H23), C25(H25), C26(H26), C28(H28), C29(H29)
2.b Idealised Me refined as rotating group:
 C15(H15A,H15B,H15C), C16(H16A,H16B,H16C), C31(H31A,H31B,H31C), C32(H32A,H32B,
 H32C)
2.c Idealised tetrahedral OH refined as rotating group:
 O1(H1), O3(H3)
;

loop_
_space_group_symop_operation_xyz
'x, y, z'
'-x, y+1/2, -z+1/2'
'-x, -y, -z'
'x, -y-1/2, z-1/2'

loop_
_atom_site_label
_atom_site_type_symbol
_atom_site_fract_x
_atom_site_fract_y
_atom_site_fract_z
_atom_site_U_iso_or_equiv
_atom_site_adp_type
_atom_site_occupancy
_atom_site_site_symmetry_order
_atom_site_calc_flag
_atom_site_refinement_flags_posn
_atom_site_refinement_flags_adp
_atom_site_refinement_flags_occupancy
_atom_site_disorder_assembly
_atom_site_disorder_group
F1 F -0.0087(3) 0.12484(14) 0.50935(5) 0.0667(6) Uani 1 1 d . . . . .
F2 F -0.4769(3) -0.13346(13) 0.43786(5) 0.0600(5) Uani 1 1 d . . . . .
O1 O -0.2008(3) 0.17686(15) 0.37224(5) 0.0473(5) Uani 1 1 d . . . . .
H1 H -0.146962 0.172605 0.349388 0.071 Uiso 1 1 calc GR . . . .
O2 O 0.1567(3) 0.15842(13) 0.08796(5) 0.0407(5) Uani 1 1 d . . . . .
O3 O -0.6599(3) -0.15860(16) 0.29901(5) 0.0502(6) Uani 1 1 d . . . . .
H3 H -0.600291 -0.155096 0.276662 0.075 Uiso 1 1 calc GR . . . .
O4 O -0.2765(3) -0.12463(18) 0.01773(5) 0.0592(6) Uani 1 1 d . . . . .
N1 N 0.0895(3) 0.13760(14) 0.32026(6) 0.0323(5) Uani 1 1 d . . . . .
N2 N 0.1054(4) 0.16241(15) 0.12901(6) 0.0352(5) Uani 1 1 d . . . . .
N3 N -0.3579(3) -0.12255(14) 0.24933(6) 0.0323(5) Uani 1 1 d . . . . .
N4 N -0.3284(4) -0.13147(19) 0.05872(6) 0.0473(6) Uani 1 1 d . . . . .
C1 C -0.0477(5) 0.15035(18) 0.40104(8) 0.0366(6) Uani 1 1 d . . . . .
C2 C -0.1042(5) 0.15280(19) 0.44138(8) 0.0417(7) Uani 1 1 d . . . . .
H2 H -0.245997 0.174142 0.448583 0.050 Uiso 1 1 calc R . . . .
C3 C 0.0502(5) 0.1237(2) 0.47011(8) 0.0455(7) Uani 1 1 d . . . . .
C4 C 0.2601(5) 0.0938(2) 0.46232(8) 0.0477(8) Uani 1 1 d . . . . .
H4 H 0.362685 0.074359 0.483420 0.057 Uiso 1 1 calc R . . . .
C5 C 0.3146(5) 0.0933(2) 0.42240(8) 0.0415(7) Uani 1 1 d . . . . .
H5 H 0.459215 0.074089 0.415948 0.050 Uiso 1 1 calc R . . . .
C6 C 0.1640(4) 0.12031(18) 0.39108(7) 0.0332(6) Uani 1 1 d . . . . .
C7 C 0.2281(4) 0.11814(18) 0.34963(7) 0.0342(6) Uani 1 1 d . . . . .
H7 H 0.375936 0.101974 0.344029 0.041 Uiso 1 1 calc R . . . .
C8 C 0.1481(4) 0.13528(17) 0.27930(7) 0.0310(6) Uani 1 1 d . . . . .
C9 C 0.3459(5) 0.1001(2) 0.26563(8) 0.0404(7) Uani 1 1 d . . . . .
H9 H 0.454564 0.074736 0.284417 0.048 Uiso 1 1 calc R . . . .
C10 C 0.3856(4) 0.10185(19) 0.22475(8) 0.0387(7) Uani 1 1 d . . . . .
H10 H 0.522422 0.078087 0.216015 0.046 Uiso 1 1 calc R . . . .
C11 C 0.2305(4) 0.13740(17) 0.19622(7) 0.0296(6) Uani 1 1 d . . . . .
C12 C 0.0329(4) 0.17298(19) 0.21016(7) 0.0349(6) Uani 1 1 d . . . . .
H12 H -0.076051 0.198458 0.191448 0.042 Uiso 1 1 calc R . . . .
C13 C -0.0060(4) 0.17155(18) 0.25087(7) 0.0330(6) Uani 1 1 d . . . . .
H13 H -0.142079 0.196061 0.259666 0.040 Uiso 1 1 calc R . . . .
C14 C 0.2703(4) 0.13629(17) 0.15238(7) 0.0312(6) Uani 1 1 d . . . . .
C15 C 0.4872(5) 0.1034(2) 0.13741(8) 0.0423(7) Uani 1 1 d . . . . .
H15A H 0.515089 0.036525 0.145935 0.063 Uiso 1 1 calc GR . . . .
H15B H 0.605642 0.145117 0.148694 0.063 Uiso 1 1 calc GR . . . .
H15C H 0.482681 0.107172 0.107803 0.063 Uiso 1 1 calc GR . . . .
C16 C -0.0404(5) 0.1772(2) 0.06377(8) 0.0526(8) Uani 1 1 d . . . . .
H16A H -0.007535 0.175041 0.035078 0.079 Uiso 1 1 calc GR . . . .
H16B H -0.097106 0.241395 0.070342 0.079 Uiso 1 1 calc GR . . . .
H16C H -0.151713 0.128214 0.069283 0.079 Uiso 1 1 calc GR . . . .
C17 C -0.5103(4) -0.13684(19) 0.32899(8) 0.0353(6) Uani 1 1 d . . . . .
C18 C -0.5697(5) -0.1462(2) 0.36885(8) 0.0418(7) Uani 1 1 d . . . . .
H18 H -0.713108 -0.167975 0.374882 0.050 Uiso 1 1 calc R . . . .
C19 C -0.4177(5) -0.1235(2) 0.39901(8) 0.0411(7) Uani 1 1 d . . . . .
C20 C -0.2077(5) -0.09074(19) 0.39253(8) 0.0432(7) Uani 1 1 d . . . . .
H20 H -0.107172 -0.074325 0.414402 0.052 Uiso 1 1 calc R . . . .
C21 C -0.1499(5) -0.08285(19) 0.35293(8) 0.0381(7) Uani 1 1 d . . . . .
H21 H -0.005342 -0.061242 0.347588 0.046 Uiso 1 1 calc R . . . .
C22 C -0.2958(4) -0.10540(17) 0.32041(7) 0.0310(6) Uani 1 1 d . . . . .
C23 C -0.2254(4) -0.10107(17) 0.27955(7) 0.0332(6) Uani 1 1 d . . . . .
H23 H -0.078258 -0.081972 0.274815 0.040 Uiso 1 1 calc R . . . .
C24 C -0.2936(4) -0.12098(17) 0.20884(7) 0.0302(6) Uani 1 1 d . . . . .
C25 C -0.0934(4) -0.08463(19) 0.19611(8) 0.0373(6) Uani 1 1 d . . . . .
H25 H 0.013033 -0.059566 0.215398 0.045 Uiso 1 1 calc R . . . .
C26 C -0.0498(4) -0.08507(18) 0.15538(7) 0.0359(6) Uani 1 1 d . . . . .
H26 H 0.087835 -0.060800 0.147215 0.043 Uiso 1 1 calc R . . . .
C27 C -0.2021(4) -0.12009(17) 0.12618(7) 0.0319(6) Uani 1 1 d . . . . .
C28 C -0.4003(4) -0.15880(18) 0.13945(7) 0.0332(6) Uani 1 1 d . . . . .
H28 H -0.505579 -0.185420 0.120327 0.040 Uiso 1 1 calc R . . . .
C29 C -0.4433(4) -0.15852(18) 0.17973(7) 0.0330(6) Uani 1 1 d . . . . .
H29 H -0.578928 -0.184660 0.187973 0.040 Uiso 1 1 calc R . . . .
C30 C -0.1600(4) -0.11467(18) 0.08251(7) 0.0334(6) Uani 1 1 d . . . . .
C31 C 0.0639(5) -0.0896(2) 0.06844(8) 0.0448(7) Uani 1 1 d . . . . .
H31A H 0.061275 -0.091949 0.038821 0.067 Uiso 1 1 calc GR . . . .
H31B H 0.172709 -0.135981 0.079646 0.067 Uiso 1 1 calc GR . . . .
H31C H 0.104235 -0.024292 0.077648 0.067 Uiso 1 1 calc GR . . . .
C32 C -0.4733(6) -0.1422(3) -0.00665(9) 0.0754(12) Uani 1 1 d . . . . .
H32A H -0.582915 -0.092238 -0.001380 0.113 Uiso 1 1 calc GR . . . .
H32B H -0.532949 -0.205816 -0.000027 0.113 Uiso 1 1 calc GR . . . .
H32C H -0.439331 -0.140666 -0.035294 0.113 Uiso 1 1 calc GR . . . .

loop_
_atom_site_aniso_label
_atom_site_aniso_U_11
_atom_site_aniso_U_22
_atom_site_aniso_U_33
_atom_site_aniso_U_23
_atom_site_aniso_U_13
_atom_site_aniso_U_12
F1 0.0832(15) 0.0861(14) 0.0315(9) -0.0012(9) 0.0116(9) -0.0034(11)
F2 0.0731(13) 0.0740(12) 0.0340(9) 0.0054(8) 0.0133(9) 0.0091(10)
O1 0.0344(12) 0.0674(14) 0.0403(11) 0.0041(10) 0.0033(9) 0.0113(10)
O2 0.0353(11) 0.0581(12) 0.0291(10) -0.0014(8) 0.0046(8) 0.0035(9)
O3 0.0331(12) 0.0774(15) 0.0401(11) -0.0007(10) 0.0027(9) -0.0146(10)
O4 0.0375(12) 0.1119(19) 0.0286(10) -0.0031(11) 0.0058(9) -0.0019(12)
N1 0.0303(13) 0.0349(12) 0.0316(12) 0.0027(9) 0.0005(10) -0.0013(9)
N2 0.0341(13) 0.0434(13) 0.0284(11) -0.0015(9) 0.0041(10) -0.0003(10)
N3 0.0301(12) 0.0331(12) 0.0338(12) -0.0014(9) 0.0013(10) -0.0004(9)
N4 0.0355(14) 0.0778(18) 0.0289(12) 0.0007(11) 0.0052(11) 0.0024(12)
C1 0.0363(17) 0.0367(15) 0.0367(15) 0.0010(12) 0.0023(12) -0.0001(12)
C2 0.0405(17) 0.0445(17) 0.0406(16) -0.0043(13) 0.0079(13) -0.0033(13)
C3 0.059(2) 0.0478(17) 0.0304(15) -0.0001(13) 0.0079(14) -0.0065(15)
C4 0.054(2) 0.0523(19) 0.0358(16) 0.0011(13) -0.0064(14) 0.0057(15)
C5 0.0344(16) 0.0489(17) 0.0406(16) -0.0013(13) -0.0037(13) 0.0042(13)
C6 0.0329(15) 0.0325(14) 0.0341(14) -0.0013(11) 0.0010(12) -0.0018(11)
C7 0.0309(15) 0.0334(14) 0.0386(15) -0.0013(12) 0.0057(12) -0.0017(11)
C8 0.0314(15) 0.0315(14) 0.0306(14) 0.0008(11) 0.0048(11) -0.0018(11)
C9 0.0335(16) 0.0495(17) 0.0381(15) 0.0053(13) 0.0003(12) 0.0135(13)
C10 0.0297(15) 0.0478(17) 0.0393(15) 0.0014(12) 0.0088(12) 0.0094(12)
C11 0.0272(14) 0.0281(13) 0.0339(14) -0.0018(11) 0.0037(11) -0.0031(10)
C12 0.0268(15) 0.0431(16) 0.0347(14) -0.0012(12) -0.0003(11) 0.0024(12)
C13 0.0233(14) 0.0413(15) 0.0346(14) -0.0037(11) 0.0032(11) 0.0021(11)
C14 0.0294(15) 0.0275(13) 0.0370(15) -0.0024(11) 0.0045(12) -0.0042(11)
C15 0.0344(16) 0.0506(18) 0.0424(16) -0.0003(13) 0.0068(13) 0.0040(13)
C16 0.0462(19) 0.079(2) 0.0319(15) 0.0012(15) -0.0006(13) 0.0131(16)
C17 0.0310(15) 0.0397(15) 0.0351(15) 0.0005(12) 0.0015(12) 0.0021(12)
C18 0.0361(17) 0.0484(17) 0.0417(16) 0.0049(13) 0.0080(13) 0.0024(13)
C19 0.052(2) 0.0397(16) 0.0324(15) 0.0037(12) 0.0083(13) 0.0088(14)
C20 0.053(2) 0.0396(16) 0.0359(15) -0.0031(12) -0.0074(14) -0.0041(14)
C21 0.0349(16) 0.0387(16) 0.0404(16) 0.0007(12) -0.0016(12) -0.0059(12)
C22 0.0321(15) 0.0266(13) 0.0342(14) 0.0007(11) 0.0017(11) 0.0015(11)
C23 0.0305(15) 0.0319(14) 0.0373(15) 0.0024(11) 0.0033(12) 0.0003(11)
C24 0.0300(15) 0.0291(14) 0.0315(14) -0.0001(11) 0.0025(11) 0.0024(11)
C25 0.0274(15) 0.0471(17) 0.0372(15) -0.0009(12) -0.0010(12) -0.0054(12)
C26 0.0300(15) 0.0399(15) 0.0383(15) -0.0003(12) 0.0062(12) -0.0045(12)
C27 0.0303(15) 0.0303(14) 0.0351(14) 0.0006(11) 0.0021(11) 0.0063(11)
C28 0.0273(15) 0.0356(15) 0.0364(15) -0.0017(11) -0.0012(11) -0.0013(11)
C29 0.0243(14) 0.0359(15) 0.0387(15) 0.0017(11) 0.0020(11) -0.0013(11)
C30 0.0304(15) 0.0359(15) 0.0341(14) -0.0002(11) 0.0035(12) 0.0035(11)
C31 0.0358(17) 0.0580(19) 0.0411(16) 0.0008(14) 0.0073(13) -0.0017(14)
C32 0.043(2) 0.151(4) 0.0316(17) -0.0021(19) -0.0015(15) -0.008(2)

loop_
_atom_type_symbol
_atom_type_description
_atom_type_scat_dispersion_real
_atom_type_scat_dispersion_imag
_atom_type_scat_source
C C 0.0033 0.0016 'International Tables Vol C Tables 4.2.6.8 and 6.1.1.4'
H H 0.0000 0.0000 'International Tables Vol C Tables 4.2.6.8 and 6.1.1.4'
F F 0.0171 0.0103 'International Tables Vol C Tables 4.2.6.8 and 6.1.1.4'
N N 0.0061 0.0033 'International Tables Vol C Tables 4.2.6.8 and 6.1.1.4'
O O 0.0106 0.0060 'International Tables Vol C Tables 4.2.6.8 and 6.1.1.4'

loop_
_geom_angle_atom_site_label_1
_geom_angle_atom_site_label_2
_geom_angle_atom_site_label_3
_geom_angle
_geom_angle_site_symmetry_1
_geom_angle_site_symmetry_3
C1 O1 H1 109.5 . .
N2 O2 C16 108.38(19) . .
C17 O3 H3 109.5 . .
N4 O4 C32 108.2(2) . .
C7 N1 C8 122.3(2) . .
C14 N2 O2 111.5(2) . .
C23 N3 C24 122.9(2) . .
C30 N4 O4 111.8(2) . .
O1 C1 C2 118.5(2) . .
O1 C1 C6 121.3(2) . .
C2 C1 C6 120.2(2) . .
C1 C2 H2 121.0 . .
C3 C2 C1 117.9(3) . .
C3 C2 H2 121.0 . .
F1 C3 C4 118.1(3) . .
C2 C3 F1 117.3(3) . .
C2 C3 C4 124.6(3) . .
C3 C4 H4 121.7 . .
C3 C4 C5 116.7(3) . .
C5 C4 H4 121.7 . .
C4 C5 H5 118.9 . .
C4 C5 C6 122.1(3) . .
C6 C5 H5 118.9 . .
C1 C6 C7 121.4(2) . .
C5 C6 C1 118.4(2) . .
C5 C6 C7 120.2(2) . .
N1 C7 C6 121.3(2) . .
N1 C7 H7 119.4 . .
C6 C7 H7 119.4 . .
C9 C8 N1 125.4(2) . .
C13 C8 N1 116.6(2) . .
C13 C8 C9 117.9(2) . .
C8 C9 H9 119.8 . .
C10 C9 C8 120.4(2) . .
C10 C9 H9 119.8 . .
C9 C10 H10 119.1 . .
C9 C10 C11 121.7(2) . .
C11 C10 H10 119.1 . .
C10 C11 C12 117.6(2) . .
C10 C11 C14 121.6(2) . .
C12 C11 C14 120.8(2) . .
C11 C12 H12 119.7 . .
C13 C12 C11 120.6(2) . .
C13 C12 H12 119.7 . .
C8 C13 H13 119.1 . .
C12 C13 C8 121.7(2) . .
C12 C13 H13 119.1 . .
N2 C14 C11 115.3(2) . .
N2 C14 C15 123.7(2) . .
C11 C14 C15 121.0(2) . .
C14 C15 H15A 109.5 . .
C14 C15 H15B 109.5 . .
C14 C15 H15C 109.5 . .
H15A C15 H15B 109.5 . .
H15A C15 H15C 109.5 . .
H15B C15 H15C 109.5 . .
O2 C16 H16A 109.5 . .
O2 C16 H16B 109.5 . .
O2 C16 H16C 109.5 . .
H16A C16 H16B 109.5 . .
H16A C16 H16C 109.5 . .
H16B C16 H16C 109.5 . .
O3 C17 C18 118.8(2) . .
O3 C17 C22 120.9(2) . .
C18 C17 C22 120.2(2) . .
C17 C18 H18 120.8 . .
C19 C18 C17 118.5(3) . .
C19 C18 H18 120.8 . .
F2 C19 C18 118.0(3) . .
F2 C19 C20 118.0(3) . .
C18 C19 C20 123.9(3) . .
C19 C20 H20 121.5 . .
C19 C20 C21 117.0(3) . .
C21 C20 H20 121.5 . .
C20 C21 H21 118.8 . .
C20 C21 C22 122.4(3) . .
C22 C21 H21 118.8 . .
C17 C22 C23 121.3(2) . .
C21 C22 C17 117.9(2) . .
C21 C22 C23 120.7(2) . .
N3 C23 C22 121.2(2) . .
N3 C23 H23 119.4 . .
C22 C23 H23 119.4 . .
C25 C24 N3 125.1(2) . .
C29 C24 N3 116.7(2) . .
C29 C24 C25 118.1(2) . .
C24 C25 H25 119.9 . .
C26 C25 C24 120.1(2) . .
C26 C25 H25 119.9 . .
C25 C26 H26 119.2 . .
C25 C26 C27 121.7(2) . .
C27 C26 H26 119.2 . .
C26 C27 C28 117.6(2) . .
C26 C27 C30 121.4(2) . .
C28 C27 C30 121.0(2) . .
C27 C28 H28 119.7 . .
C29 C28 C27 120.6(2) . .
C29 C28 H28 119.7 . .
C24 C29 H29 119.1 . .
C28 C29 C24 121.7(2) . .
C28 C29 H29 119.1 . .
N4 C30 C27 114.9(2) . .
N4 C30 C31 123.9(2) . .
C27 C30 C31 121.1(2) . .
C30 C31 H31A 109.5 . .
C30 C31 H31B 109.5 . .
C30 C31 H31C 109.5 . .
H31A C31 H31B 109.5 . .
H31A C31 H31C 109.5 . .
H31B C31 H31C 109.5 . .
O4 C32 H32A 109.5 . .
O4 C32 H32B 109.5 . .
O4 C32 H32C 109.5 . .
H32A C32 H32B 109.5 . .
H32A C32 H32C 109.5 . .
H32B C32 H32C 109.5 . .

loop_
_geom_bond_atom_site_label_1
_geom_bond_atom_site_label_2
_geom_bond_distance
_geom_bond_site_symmetry_2
F1 C3 1.364(3) .
F2 C19 1.359(3) .
O1 H1 0.8400 .
O1 C1 1.347(3) .
O2 N2 1.409(3) .
O2 C16 1.428(3) .
O3 H3 0.8400 .
O3 C17 1.344(3) .
O4 N4 1.410(3) .
O4 C32 1.427(3) .
N1 C7 1.281(3) .
N1 C8 1.418(3) .
N2 C14 1.284(3) .
N3 C23 1.286(3) .
N3 C24 1.414(3) .
N4 C30 1.278(3) .
C1 C2 1.395(4) .
C1 C6 1.402(4) .
C2 H2 0.9500 .
C2 C3 1.361(4) .
C3 C4 1.374(4) .
C4 H4 0.9500 .
C4 C5 1.377(4) .
C5 H5 0.9500 .
C5 C6 1.397(3) .
C6 C7 1.444(3) .
C7 H7 0.9500 .
C8 C9 1.389(4) .
C8 C13 1.386(3) .
C9 H9 0.9500 .
C9 C10 1.386(4) .
C10 H10 0.9500 .
C10 C11 1.388(3) .
C11 C12 1.394(3) .
C11 C14 1.482(3) .
C12 H12 0.9500 .
C12 C13 1.379(3) .
C13 H13 0.9500 .
C14 C15 1.497(4) .
C15 H15A 0.9800 .
C15 H15B 0.9800 .
C15 H15C 0.9800 .
C16 H16A 0.9800 .
C16 H16B 0.9800 .
C16 H16C 0.9800 .
C17 C18 1.390(4) .
C17 C22 1.412(4) .
C18 H18 0.9500 .
C18 C19 1.361(4) .
C19 C20 1.377(4) .
C20 H20 0.9500 .
C20 C21 1.377(4) .
C21 H21 0.9500 .
C21 C22 1.393(3) .
C22 C23 1.439(3) .
C23 H23 0.9500 .
C24 C25 1.397(4) .
C24 C29 1.391(3) .
C25 H25 0.9500 .
C25 C26 1.386(3) .
C26 H26 0.9500 .
C26 C27 1.390(3) .
C27 C28 1.405(4) .
C27 C30 1.481(3) .
C28 H28 0.9500 .
C28 C29 1.370(3) .
C29 H29 0.9500 .
C30 C31 1.496(4) .
C31 H31A 0.9800 .
C31 H31B 0.9800 .
C31 H31C 0.9800 .
C32 H32A 0.9800 .
C32 H32B 0.9800 .
C32 H32C 0.9800 .

loop_
_geom_torsion_atom_site_label_1
_geom_torsion_atom_site_label_2
_geom_torsion_atom_site_label_3
_geom_torsion_atom_site_label_4
_geom_torsion
_geom_torsion_site_symmetry_1
_geom_torsion_site_symmetry_2
_geom_torsion_site_symmetry_3
_geom_torsion_site_symmetry_4
F1 C3 C4 C5 180.0(3) . . . .
F2 C19 C20 C21 178.9(2) . . . .
O1 C1 C2 C3 178.5(2) . . . .
O1 C1 C6 C5 -179.7(2) . . . .
O1 C1 C6 C7 1.1(4) . . . .
O2 N2 C14 C11 -179.46(19) . . . .
O2 N2 C14 C15 -1.5(3) . . . .
O3 C17 C18 C19 -179.6(2) . . . .
O3 C17 C22 C21 179.2(2) . . . .
O3 C17 C22 C23 -3.8(4) . . . .
O4 N4 C30 C27 179.7(2) . . . .
O4 N4 C30 C31 0.7(4) . . . .
N1 C8 C9 C10 -179.8(2) . . . .
N1 C8 C13 C12 -180.0(2) . . . .
N3 C24 C25 C26 -178.7(2) . . . .
N3 C24 C29 C28 178.6(2) . . . .
C1 C2 C3 F1 -178.9(2) . . . .
C1 C2 C3 C4 1.4(5) . . . .
C1 C6 C7 N1 -4.6(4) . . . .
C2 C1 C6 C5 0.0(4) . . . .
C2 C1 C6 C7 -179.2(2) . . . .
C2 C3 C4 C5 -0.3(5) . . . .
C3 C4 C5 C6 -1.0(4) . . . .
C4 C5 C6 C1 1.2(4) . . . .
C4 C5 C6 C7 -179.6(3) . . . .
C5 C6 C7 N1 176.3(2) . . . .
C6 C1 C2 C3 -1.2(4) . . . .
C7 N1 C8 C9 9.2(4) . . . .
C7 N1 C8 C13 -170.6(2) . . . .
C8 N1 C7 C6 -179.5(2) . . . .
C8 C9 C10 C11 -0.6(4) . . . .
C9 C8 C13 C12 0.2(4) . . . .
C9 C10 C11 C12 0.9(4) . . . .
C9 C10 C11 C14 -178.0(2) . . . .
C10 C11 C12 C13 -0.7(4) . . . .
C10 C11 C14 N2 173.4(2) . . . .
C10 C11 C14 C15 -4.6(4) . . . .
C11 C12 C13 C8 0.1(4) . . . .
C12 C11 C14 N2 -5.5(3) . . . .
C12 C11 C14 C15 176.5(2) . . . .
C13 C8 C9 C10 0.1(4) . . . .
C14 C11 C12 C13 178.3(2) . . . .
C16 O2 N2 C14 173.3(2) . . . .
C17 C18 C19 F2 -179.6(2) . . . .
C17 C18 C19 C20 0.6(4) . . . .
C17 C22 C23 N3 2.4(4) . . . .
C18 C17 C22 C21 -1.1(4) . . . .
C18 C17 C22 C23 175.9(2) . . . .
C18 C19 C20 C21 -1.3(4) . . . .
C19 C20 C21 C22 0.8(4) . . . .
C20 C21 C22 C17 0.4(4) . . . .
C20 C21 C22 C23 -176.7(2) . . . .
C21 C22 C23 N3 179.4(2) . . . .
C22 C17 C18 C19 0.7(4) . . . .
C23 N3 C24 C25 -8.9(4) . . . .
C23 N3 C24 C29 171.4(2) . . . .
C24 N3 C23 C22 -178.7(2) . . . .
C24 C25 C26 C27 0.7(4) . . . .
C25 C24 C29 C28 -1.2(4) . . . .
C25 C26 C27 C28 -2.4(4) . . . .
C25 C26 C27 C30 176.1(2) . . . .
C26 C27 C28 C29 2.2(4) . . . .
C26 C27 C30 N4 -166.9(2) . . . .
C26 C27 C30 C31 12.1(4) . . . .
C27 C28 C29 C24 -0.5(4) . . . .
C28 C27 C30 N4 11.5(4) . . . .
C28 C27 C30 C31 -169.4(2) . . . .
C29 C24 C25 C26 1.1(4) . . . .
C30 C27 C28 C29 -176.3(2) . . . .
C32 O4 N4 C30 -178.8(3) . . . .
